data_1502474
loop_
_publ_author_name
'Cheng, Jiajia'
'Jiang, Xuefeng'
'Ma, Shengming'

_publ_section_title
;
 Palladium-catalyzed approach to stereodefined ten-membered cycles from
 1,5-bisallenes.
;
_journal_issue 19
_journal_name_full 'Organic letters'
_journal_page_first 5200
_journal_page_last 5203
_journal_paper_doi 10.1021/ol202074e
_journal_volume 13
_journal_year 2011
_chemical_formula_sum 'C31 H37 Br2 N O4'
_chemical_formula_weight 647.44
_chemical_name_systematic
; 
 ? 
;
_space_group_IT_number 61
_symmetry_cell_setting orthorhombic
_symmetry_space_group_name_Hall '-P 2ac 2ab'
_symmetry_space_group_name_H-M 'P b c a'
_atom_sites_solution_hydrogens geom
_atom_sites_solution_primary direct
_atom_sites_solution_secondary difmap
_audit_creation_method SHELXL-97
_cell_angle_alpha 90.00
_cell_angle_beta 90.00
_cell_angle_gamma 90.00
_cell_formula_units_Z 8
_cell_length_a 15.4711(9)
_cell_length_b 9.7718(6)
_cell_length_c 39.174(2)
_cell_measurement_temperature 173(2)
_cell_volume 5922.3(6)
_computing_structure_refinement 'SHELXL-97 (Sheldrick, 1997)'
_computing_structure_solution 'SHELXS-97 (Sheldrick, 1990)'
_diffrn_ambient_temperature 173(2)
_diffrn_measured_fraction_theta_full 0.997
_diffrn_measured_fraction_theta_max 0.997
_diffrn_radiation_monochromator graphite
_diffrn_radiation_source 'fine-focus sealed tube'
_diffrn_radiation_type MoK\a
_diffrn_radiation_wavelength 0.71073
_diffrn_reflns_av_R_equivalents 0.0637
_diffrn_reflns_av_sigmaI/netI 0.0291
_diffrn_reflns_limit_h_max 18
_diffrn_reflns_limit_h_min -18
_diffrn_reflns_limit_k_max 11
_diffrn_reflns_limit_k_min -11
_diffrn_reflns_limit_l_max 46
_diffrn_reflns_limit_l_min -42
_diffrn_reflns_number 64554
_diffrn_reflns_theta_full 25.01
_diffrn_reflns_theta_max 25.01
_diffrn_reflns_theta_min 1.68
_exptl_absorpt_coefficient_mu 2.773
_exptl_absorpt_correction_T_max 0.7320
_exptl_absorpt_correction_T_min 0.4188
_exptl_absorpt_correction_type multi-scan
_exptl_crystal_colour colorless
_exptl_crystal_density_diffrn 1.452
_exptl_crystal_density_method 'not measured'
_exptl_crystal_description block
_exptl_crystal_F_000 2656
_exptl_crystal_size_max 0.38
_exptl_crystal_size_mid 0.26
_exptl_crystal_size_min 0.12
_refine_diff_density_max 0.742
_refine_diff_density_min -0.462
_refine_diff_density_rms 0.058
_refine_ls_extinction_method none
_refine_ls_goodness_of_fit_ref 1.049
_refine_ls_hydrogen_treatment constr
_refine_ls_matrix_type full
_refine_ls_number_parameters 343
_refine_ls_number_reflns 5205
_refine_ls_number_restraints 8
_refine_ls_restrained_S_all 1.052
_refine_ls_R_factor_all 0.0589
_refine_ls_R_factor_gt 0.0388
_refine_ls_shift/su_max 0.000
_refine_ls_shift/su_mean 0.000
_refine_ls_structure_factor_coef Fsqd
_refine_ls_weighting_details 'calc w=1/[\s^2^(Fo^2^)+(0.0335P)^2^+8.0598P] where P=(Fo^2^+2Fc^2^)/3'
_refine_ls_weighting_scheme calc
_refine_ls_wR_factor_gt 0.0840
_refine_ls_wR_factor_ref 0.0939
_reflns_number_gt 4012
_reflns_number_total 5205
_reflns_threshold_expression >2sigma(I)
_cod_data_source_file ol202074e_si_002.cif
_cod_data_source_block z
_cod_depositor_comments
;
The following automatic conversions were performed:

'_symmetry_cell_setting' value 'Orthorhombic' changed to
'orthorhombic' according to
/home/saulius/struct/CIF-dictionaries/cif_core.dic dictionary named
'cif_core.dic' version 2.4.1 from 2010-06-29.

Automatic conversion script
Id: cif_fix_values 1715 2011-07-08 13:25:40Z adriana 
;
_cod_original_sg_symbol_H-M Pbca
_cod_database_code 1502474

loop_
_symmetry_equiv_pos_as_xyz
'x, y, z'
'-x+1/2, -y, z+1/2'
'-x, y+1/2, -z+1/2'
'x+1/2, -y+1/2, -z'
'-x, -y, -z'
'x-1/2, y, -z-1/2'
'x, -y-1/2, z-1/2'
'-x-1/2, y-1/2, z'

loop_
_atom_site_label
_atom_site_type_symbol
_atom_site_fract_x
_atom_site_fract_y
_atom_site_fract_z
_atom_site_U_iso_or_equiv
_atom_site_adp_type
_atom_site_occupancy
_atom_site_symmetry_multiplicity
_atom_site_calc_flag
_atom_site_refinement_flags
Br1 Br 0.35994(2) 0.88296(4) 0.114642(11) 0.05736(14) Uani 1 1 d .
Br2 Br -0.50146(3) 1.07828(5) 0.044963(11) 0.06134(14) Uani 1 1 d .
O1 O -0.00370(14) 1.2681(2) 0.24409(6) 0.0426(6) Uani 1 1 d .
O2 O -0.06632(13) 1.0966(2) 0.27283(5) 0.0370(5) Uani 1 1 d .
O3 O -0.27878(14) 1.0953(2) 0.23642(7) 0.0489(6) Uani 1 1 d .
O4 O -0.21860(12) 1.2775(2) 0.26133(5) 0.0362(5) Uani 1 1 d .
N1 N -0.08988(15) 1.0767(2) 0.10193(6) 0.0273(5) Uani 1 1 d .
C1 C -0.10076(19) 1.2106(3) 0.11764(8) 0.0291(7) Uani 1 1 d .
H1A H -0.0955 1.2824 0.0999 0.035 Uiso 1 1 calc R
H1B H -0.0544 1.2253 0.1346 0.035 Uiso 1 1 calc R
C2 C -0.18757(18) 1.2229(3) 0.13493(8) 0.0273(6) Uani 1 1 d .
C3 C -0.19854(19) 1.2566(3) 0.16766(8) 0.0291(7) Uani 1 1 d .
H3A H -0.2566 1.2687 0.1749 0.035 Uiso 1 1 calc R
C4 C -0.13068(19) 1.2777(3) 0.19439(7) 0.0288(7) Uani 1 1 d .
H4A H -0.1402 1.3668 0.2058 0.035 Uiso 1 1 calc R
H4B H -0.0730 1.2799 0.1835 0.035 Uiso 1 1 calc R
C5 C -0.13306(18) 1.1618(3) 0.22132(7) 0.0264(6) Uani 1 1 d .
C6 C -0.12424(19) 1.0189(3) 0.20472(8) 0.0291(7) Uani 1 1 d .
H6A H -0.1325 0.9481 0.2225 0.035 Uiso 1 1 calc R
H6B H -0.1706 1.0074 0.1875 0.035 Uiso 1 1 calc R
C7 C -0.03848(19) 0.9968(3) 0.18780(8) 0.0285(7) Uani 1 1 d .
H7A H 0.0105 1.0012 0.2024 0.034 Uiso 1 1 calc R
C8 C -0.02160(18) 0.9719(3) 0.15492(7) 0.0266(6) Uani 1 1 d .
C9 C -0.08899(18) 0.9644(3) 0.12690(7) 0.0278(6) Uani 1 1 d .
H9A H -0.0805 0.8775 0.1143 0.033 Uiso 1 1 calc R
H9B H -0.1467 0.9600 0.1378 0.033 Uiso 1 1 calc R
C10 C -0.26382(19) 1.1908(3) 0.11324(7) 0.0287(7) Uani 1 1 d .
C11 C -0.2697(2) 1.2364(3) 0.07964(8) 0.0360(7) Uani 1 1 d .
H11A H -0.2245 1.2907 0.0704 0.043 Uiso 1 1 calc R
C12 C -0.3403(2) 1.2039(3) 0.05958(8) 0.0396(8) Uani 1 1 d .
H12A H -0.3437 1.2358 0.0367 0.047 Uiso 1 1 calc R
C13 C -0.4055(2) 1.1250(3) 0.07301(8) 0.0369(8) Uani 1 1 d .
C14 C -0.4023(2) 1.0786(3) 0.10618(8) 0.0356(7) Uani 1 1 d .
H14A H -0.4481 1.0253 0.1153 0.043 Uiso 1 1 calc R
C15 C -0.33125(19) 1.1108(3) 0.12590(8) 0.0316(7) Uani 1 1 d .
H15A H -0.3282 1.0778 0.1487 0.038 Uiso 1 1 calc R
C16 C 0.07015(19) 0.9485(3) 0.14458(7) 0.0286(7) Uani 1 1 d .
C17 C 0.1349(2) 1.0354(3) 0.15633(9) 0.0381(8) Uani 1 1 d .
H17A H 0.1196 1.1104 0.1705 0.046 Uiso 1 1 calc R
C18 C 0.2208(2) 1.0159(3) 0.14796(9) 0.0406(8) Uani 1 1 d .
H18A H 0.2641 1.0759 0.1564 0.049 Uiso 1 1 calc R
C19 C 0.2422(2) 0.9083(3) 0.12717(8) 0.0358(7) Uani 1 1 d .
C20 C 0.1808(2) 0.8190(3) 0.11502(8) 0.0376(7) Uani 1 1 d .
H20A H 0.1969 0.7441 0.1009 0.045 Uiso 1 1 calc R
C21 C 0.09494(19) 0.8405(3) 0.12377(8) 0.0324(7) Uani 1 1 d .
H21A H 0.0521 0.7797 0.1153 0.039 Uiso 1 1 calc R
C22 C -0.05978(18) 1.1849(3) 0.24695(8) 0.0279(6) Uani 1 1 d .
C23 C 0.0005(2) 1.1064(4) 0.29840(9) 0.0472(9) Uani 1 1 d .
H23A H -0.0097 1.0376 0.3162 0.071 Uiso 1 1 calc R
H23B H -0.0004 1.1979 0.3086 0.071 Uiso 1 1 calc R
H23C H 0.0569 1.0901 0.2878 0.071 Uiso 1 1 calc R
C24 C -0.21907(18) 1.1705(3) 0.24045(7) 0.0275(7) Uani 1 1 d .
C25 C -0.2949(2) 1.3035(4) 0.28137(8) 0.0414(8) Uani 1 1 d .
H25A H -0.3099 1.4008 0.2799 0.062 Uiso 1 1 calc R
H25B H -0.2838 1.2792 0.3052 0.062 Uiso 1 1 calc R
H25C H -0.3429 1.2484 0.2726 0.062 Uiso 1 1 calc R
C26 C -0.02031(19) 1.0752(3) 0.07653(8) 0.0330(7) Uani 1 1 d .
H26A H -0.0014 0.9796 0.0727 0.040 Uiso 1 1 calc R
H26B H 0.0297 1.1272 0.0855 0.040 Uiso 1 1 calc R
C27 C -0.0486(2) 1.1371(3) 0.04265(8) 0.0359(7) Uani 1 1 d .
H27A H -0.0710 1.2306 0.0467 0.043 Uiso 1 1 calc R
H27B H 0.0023 1.1448 0.0274 0.043 Uiso 1 1 calc R
C28 C -0.1178(2) 1.0527(3) 0.02493(8) 0.0404(8) Uani 1 1 d .
H28A H -0.1637 1.0308 0.0417 0.048 Uiso 1 1 calc R
H28B H -0.0919 0.9653 0.0173 0.048 Uiso 1 1 calc R
C29 C -0.1592(3) 1.1233(4) -0.00589(10) 0.0667(12) Uani 1 1 d DU
H29A H -0.1153 1.1311 -0.0242 0.080 Uiso 1 1 calc R
H29B H -0.1762 1.2172 0.0008 0.080 Uiso 1 1 calc R
C30 C -0.2405(3) 1.0481(5) -0.02065(11) 0.0788(14) Uani 1 1 d DU
H30A H -0.2792 1.0209 -0.0017 0.095 Uiso 1 1 calc R
H30B H -0.2727 1.1108 -0.0359 0.095 Uiso 1 1 calc R
C31 C -0.2142(3) 0.9275(5) -0.03964(11) 0.0736(13) Uani 1 1 d .
H31A H -0.2655 0.8798 -0.0482 0.110 Uiso 1 1 calc R
H31B H -0.1814 0.8663 -0.0246 0.110 Uiso 1 1 calc R
H31C H -0.1778 0.9550 -0.0589 0.110 Uiso 1 1 calc R

loop_
_atom_site_aniso_label
_atom_site_aniso_U_11
_atom_site_aniso_U_22
_atom_site_aniso_U_33
_atom_site_aniso_U_23
_atom_site_aniso_U_13
_atom_site_aniso_U_12
Br1 0.03437(19) 0.0651(3) 0.0726(3) 0.0024(2) 0.01335(18) 0.00608(17)
Br2 0.0566(2) 0.0737(3) 0.0537(3) -0.0116(2) -0.02086(19) 0.0003(2)
O1 0.0317(11) 0.0505(14) 0.0457(14) -0.0006(11) -0.0031(10) -0.0136(11)
O2 0.0380(12) 0.0368(12) 0.0362(13) 0.0023(10) -0.0093(10) -0.0006(10)
O3 0.0323(12) 0.0449(14) 0.0695(17) -0.0107(12) 0.0072(11) -0.0113(11)
O4 0.0308(11) 0.0414(13) 0.0363(13) -0.0091(10) 0.0081(9) -0.0015(9)
N1 0.0312(13) 0.0246(13) 0.0261(13) -0.0017(10) 0.0030(10) 0.0010(10)
C1 0.0359(16) 0.0248(15) 0.0267(16) 0.0015(13) 0.0019(13) -0.0033(12)
C2 0.0339(16) 0.0166(14) 0.0313(18) 0.0016(12) 0.0028(13) 0.0025(12)
C3 0.0319(15) 0.0214(15) 0.0339(18) 0.0018(13) 0.0028(13) 0.0020(12)
C4 0.0358(16) 0.0223(14) 0.0283(17) -0.0028(12) 0.0071(13) -0.0031(13)
C5 0.0292(15) 0.0240(15) 0.0260(16) -0.0017(12) 0.0013(12) -0.0035(12)
C6 0.0363(16) 0.0229(15) 0.0282(16) -0.0008(13) 0.0004(13) -0.0043(13)
C7 0.0333(15) 0.0210(15) 0.0312(17) -0.0013(13) -0.0040(13) 0.0005(12)
C8 0.0330(15) 0.0161(14) 0.0307(18) -0.0003(12) -0.0010(13) 0.0016(12)
C9 0.0312(15) 0.0213(14) 0.0310(17) -0.0048(13) 0.0033(13) -0.0017(12)
C10 0.0338(15) 0.0222(15) 0.0300(17) -0.0029(13) 0.0012(13) 0.0092(12)
C11 0.0387(18) 0.0375(18) 0.0318(18) 0.0023(15) 0.0039(14) 0.0092(14)
C12 0.0464(19) 0.045(2) 0.0274(18) 0.0012(15) 0.0017(15) 0.0164(16)
C13 0.0383(17) 0.0357(18) 0.037(2) -0.0101(15) -0.0038(15) 0.0111(15)
C14 0.0355(17) 0.0282(17) 0.043(2) -0.0028(14) -0.0010(15) 0.0028(13)
C15 0.0385(16) 0.0248(15) 0.0317(17) 0.0004(13) -0.0003(13) 0.0043(13)
C16 0.0323(15) 0.0260(15) 0.0277(16) 0.0008(13) -0.0023(13) 0.0031(12)
C17 0.0379(17) 0.0299(17) 0.047(2) -0.0084(15) 0.0021(15) 0.0008(14)
C18 0.0352(17) 0.0354(19) 0.051(2) -0.0011(16) -0.0014(15) -0.0039(14)
C19 0.0304(16) 0.0408(19) 0.0363(18) 0.0090(15) 0.0031(14) 0.0054(14)
C20 0.0405(17) 0.0336(17) 0.0386(19) -0.0038(15) 0.0040(15) 0.0097(15)
C21 0.0327(16) 0.0297(16) 0.0348(18) -0.0037(14) -0.0010(14) 0.0007(13)
C22 0.0278(15) 0.0267(15) 0.0292(17) -0.0050(14) 0.0041(13) 0.0041(13)
C23 0.050(2) 0.047(2) 0.045(2) -0.0025(17) -0.0171(17) 0.0076(17)
C24 0.0285(15) 0.0276(16) 0.0263(17) 0.0035(13) -0.0021(12) 0.0004(13)
C25 0.0339(17) 0.057(2) 0.0333(19) 0.0005(17) 0.0095(14) 0.0086(16)
C26 0.0312(16) 0.0355(17) 0.0323(18) -0.0045(14) 0.0060(13) -0.0010(13)
C27 0.0383(17) 0.0374(18) 0.0322(18) -0.0030(14) 0.0080(14) -0.0036(14)
C28 0.053(2) 0.0367(18) 0.0312(19) 0.0004(15) 0.0018(15) -0.0023(15)
C29 0.096(3) 0.060(3) 0.044(2) 0.008(2) -0.018(2) -0.020(2)
C30 0.106(4) 0.085(3) 0.046(3) -0.005(2) -0.019(3) 0.019(3)
C31 0.077(3) 0.083(3) 0.061(3) 0.007(3) 0.006(2) 0.007(3)

loop_
_atom_type_symbol
_atom_type_description
_atom_type_scat_dispersion_real
_atom_type_scat_dispersion_imag
_atom_type_scat_source
C C 0.0033 0.0016 'International Tables Vol C Tables 4.2.6.8 and 6.1.1.4'
H H 0.0000 0.0000 'International Tables Vol C Tables 4.2.6.8 and 6.1.1.4'
N N 0.0061 0.0033 'International Tables Vol C Tables 4.2.6.8 and 6.1.1.4'
O O 0.0106 0.0060 'International Tables Vol C Tables 4.2.6.8 and 6.1.1.4'
Br Br -0.2901 2.4595 'International Tables Vol C Tables 4.2.6.8 and 6.1.1.4'

loop_
_geom_angle_atom_site_label_1
_geom_angle_atom_site_label_2
_geom_angle_atom_site_label_3
_geom_angle
C22 O2 C23 115.5(2)
C24 O4 C25 118.0(2)
C1 N1 C26 112.4(2)
C1 N1 C9 113.0(2)
C26 N1 C9 115.9(2)
N1 C1 C2 111.4(2)
N1 C1 H1A 109.4
C2 C1 H1A 109.4
N1 C1 H1B 109.4
C2 C1 H1B 109.4
H1A C1 H1B 108.0
C3 C2 C10 120.0(3)
C3 C2 C1 124.4(3)
C10 C2 C1 115.6(2)
C2 C3 C4 128.1(3)
C2 C3 H3A 116.0
C4 C3 H3A 116.0
C3 C4 C5 111.1(2)
C3 C4 H4A 109.4
C5 C4 H4A 109.4
C3 C4 H4B 109.4
C5 C4 H4B 109.4
H4A C4 H4B 108.0
C24 C5 C22 108.4(2)
C24 C5 C6 109.4(2)
C22 C5 C6 110.1(2)
C24 C5 C4 108.3(2)
C22 C5 C4 108.8(2)
C6 C5 C4 111.8(2)
C7 C6 C5 113.2(2)
C7 C6 H6A 108.9
C5 C6 H6A 108.9
C7 C6 H6B 108.9
C5 C6 H6B 108.9
H6A C6 H6B 107.8
C8 C7 C6 128.7(3)
C8 C7 H7A 115.6
C6 C7 H7A 115.6
C7 C8 C16 118.3(3)
C7 C8 C9 124.9(3)
C16 C8 C9 116.7(2)
N1 C9 C8 116.9(2)
N1 C9 H9A 108.1
C8 C9 H9A 108.1
N1 C9 H9B 108.1
C8 C9 H9B 108.1
H9A C9 H9B 107.3
C11 C10 C15 117.8(3)
C11 C10 C2 121.6(3)
C15 C10 C2 120.6(3)
C12 C11 C10 121.0(3)
C12 C11 H11A 119.5
C10 C11 H11A 119.5
C13 C12 C11 119.4(3)
C13 C12 H12A 120.3
C11 C12 H12A 120.3
C12 C13 C14 121.3(3)
C12 C13 Br2 119.1(3)
C14 C13 Br2 119.6(3)
C13 C14 C15 118.8(3)
C13 C14 H14A 120.6
C15 C14 H14A 120.6
C14 C15 C10 121.6(3)
C14 C15 H15A 119.2
C10 C15 H15A 119.2
C21 C16 C17 117.4(3)
C21 C16 C8 122.6(3)
C17 C16 C8 120.1(3)
C18 C17 C16 122.0(3)
C18 C17 H17A 119.0
C16 C17 H17A 119.0
C19 C18 C17 118.6(3)
C19 C18 H18A 120.7
C17 C18 H18A 120.7
C18 C19 C20 121.7(3)
C18 C19 Br1 119.0(2)
C20 C19 Br1 119.3(2)
C19 C20 C21 118.7(3)
C19 C20 H20A 120.7
C21 C20 H20A 120.7
C16 C21 C20 121.7(3)
C16 C21 H21A 119.2
C20 C21 H21A 119.2
O1 C22 O2 124.5(3)
O1 C22 C5 125.2(3)
O2 C22 C5 110.3(2)
O2 C23 H23A 109.5
O2 C23 H23B 109.5
H23A C23 H23B 109.5
O2 C23 H23C 109.5
H23A C23 H23C 109.5
H23B C23 H23C 109.5
O3 C24 O4 124.9(3)
O3 C24 C5 125.1(3)
O4 C24 C5 109.9(2)
O4 C25 H25A 109.5
O4 C25 H25B 109.5
H25A C25 H25B 109.5
O4 C25 H25C 109.5
H25A C25 H25C 109.5
H25B C25 H25C 109.5
N1 C26 C27 112.1(2)
N1 C26 H26A 109.2
C27 C26 H26A 109.2
N1 C26 H26B 109.2
C27 C26 H26B 109.2
H26A C26 H26B 107.9
C28 C27 C26 112.6(3)
C28 C27 H27A 109.1
C26 C27 H27A 109.1
C28 C27 H27B 109.1
C26 C27 H27B 109.1
H27A C27 H27B 107.8
C27 C28 C29 114.3(3)
C27 C28 H28A 108.7
C29 C28 H28A 108.7
C27 C28 H28B 108.7
C29 C28 H28B 108.7
H28A C28 H28B 107.6
C28 C29 C30 114.5(3)
C28 C29 H29A 108.6
C30 C29 H29A 108.6
C28 C29 H29B 108.6
C30 C29 H29B 108.6
H29A C29 H29B 107.6
C31 C30 C29 110.2(4)
C31 C30 H30A 109.6
C29 C30 H30A 109.6
C31 C30 H30B 109.6
C29 C30 H30B 109.6
H30A C30 H30B 108.1
C30 C31 H31A 109.5
C30 C31 H31B 109.5
H31A C31 H31B 109.5
C30 C31 H31C 109.5
H31A C31 H31C 109.5
H31B C31 H31C 109.5

loop_
_geom_bond_atom_site_label_1
_geom_bond_atom_site_label_2
_geom_bond_distance
Br1 C19 1.903(3)
Br2 C13 1.903(3)
O1 C22 1.195(3)
O2 C22 1.335(3)
O2 C23 1.442(4)
O3 C24 1.191(3)
O4 C24 1.328(3)
O4 C25 1.441(3)
N1 C1 1.456(4)
N1 C26 1.466(4)
N1 C9 1.470(4)
C1 C2 1.509(4)
C1 H1A 0.9900
C1 H1B 0.9900
C2 C3 1.334(4)
C2 C10 1.487(4)
C3 C4 1.497(4)
C3 H3A 0.9500
C4 C5 1.547(4)
C4 H4A 0.9900
C4 H4B 0.9900
C5 C24 1.530(4)
C5 C22 1.531(4)
C5 C6 1.547(4)
C6 C7 1.499(4)
C6 H6A 0.9900
C6 H6B 0.9900
C7 C8 1.337(4)
C7 H7A 0.9500
C8 C16 1.494(4)
C8 C9 1.516(4)
C9 H9A 0.9900
C9 H9B 0.9900
C10 C11 1.393(4)
C10 C15 1.394(4)
C11 C12 1.382(4)
C11 H11A 0.9500
C12 C13 1.375(5)
C12 H12A 0.9500
C13 C14 1.377(5)
C14 C15 1.380(4)
C14 H14A 0.9500
C15 H15A 0.9500
C16 C21 1.388(4)
C16 C17 1.392(4)
C17 C18 1.382(4)
C17 H17A 0.9500
C18 C19 1.371(5)
C18 H18A 0.9500
C19 C20 1.374(5)
C20 C21 1.388(4)
C20 H20A 0.9500
C21 H21A 0.9500
C23 H23A 0.9800
C23 H23B 0.9800
C23 H23C 0.9800
C25 H25A 0.9800
C25 H25B 0.9800
C25 H25C 0.9800
C26 C27 1.523(4)
C26 H26A 0.9900
C26 H26B 0.9900
C27 C28 1.520(4)
C27 H27A 0.9900
C27 H27B 0.9900
C28 C29 1.531(5)
C28 H28A 0.9900
C28 H28B 0.9900
C29 C30 1.567(5)
C29 H29A 0.9900
C29 H29B 0.9900
C30 C31 1.451(6)
C30 H30A 0.9900
C30 H30B 0.9900
C31 H31A 0.9800
C31 H31B 0.9800
C31 H31C 0.9800

loop_
_geom_torsion_atom_site_label_1
_geom_torsion_atom_site_label_2
_geom_torsion_atom_site_label_3
_geom_torsion_atom_site_label_4
_geom_torsion
C26 N1 C1 C2 162.3(2)
C9 N1 C1 C2 -64.2(3)
N1 C1 C2 C3 124.6(3)
N1 C1 C2 C10 -53.7(3)
C10 C2 C3 C4 172.9(3)
C1 C2 C3 C4 -5.4(5)
C2 C3 C4 C5 -110.4(3)
C3 C4 C5 C24 -65.1(3)
C3 C4 C5 C22 177.3(2)
C3 C4 C5 C6 55.5(3)
C24 C5 C6 C7 -175.2(2)
C22 C5 C6 C7 -56.3(3)
C4 C5 C6 C7 64.8(3)
C5 C6 C7 C8 -118.4(3)
C6 C7 C8 C16 -177.8(3)
C6 C7 C8 C9 1.7(5)
C1 N1 C9 C8 -57.0(3)
C26 N1 C9 C8 74.8(3)
C7 C8 C9 N1 109.5(3)
C16 C8 C9 N1 -70.9(3)
C3 C2 C10 C11 139.2(3)
C1 C2 C10 C11 -42.4(4)
C3 C2 C10 C15 -42.2(4)
C1 C2 C10 C15 136.3(3)
C15 C10 C11 C12 0.2(4)
C2 C10 C11 C12 178.9(3)
C10 C11 C12 C13 -0.2(5)
C11 C12 C13 C14 0.6(5)
C11 C12 C13 Br2 -179.0(2)
C12 C13 C14 C15 -1.0(5)
Br2 C13 C14 C15 178.6(2)
C13 C14 C15 C10 1.1(4)
C11 C10 C15 C14 -0.7(4)
C2 C10 C15 C14 -179.4(3)
C7 C8 C16 C21 132.7(3)
C9 C8 C16 C21 -46.9(4)
C7 C8 C16 C17 -46.2(4)
C9 C8 C16 C17 134.2(3)
C21 C16 C17 C18 -0.3(5)
C8 C16 C17 C18 178.7(3)
C16 C17 C18 C19 0.6(5)
C17 C18 C19 C20 -1.0(5)
C17 C18 C19 Br1 178.6(3)
C18 C19 C20 C21 1.0(5)
Br1 C19 C20 C21 -178.6(2)
C17 C16 C21 C20 0.3(5)
C8 C16 C21 C20 -178.7(3)
C19 C20 C21 C16 -0.6(5)
C23 O2 C22 O1 -0.1(4)
C23 O2 C22 C5 178.7(2)
C24 C5 C22 O1 -126.2(3)
C6 C5 C22 O1 114.1(3)
C4 C5 C22 O1 -8.7(4)
C24 C5 C22 O2 54.9(3)
C6 C5 C22 O2 -64.7(3)
C4 C5 C22 O2 172.4(2)
C25 O4 C24 O3 1.7(4)
C25 O4 C24 C5 179.3(2)
C22 C5 C24 O3 -137.3(3)
C6 C5 C24 O3 -17.3(4)
C4 C5 C24 O3 104.8(3)
C22 C5 C24 O4 45.0(3)
C6 C5 C24 O4 165.0(2)
C4 C5 C24 O4 -72.8(3)
C1 N1 C26 C27 -78.8(3)
C9 N1 C26 C27 149.1(3)
N1 C26 C27 C28 -66.0(3)
C26 C27 C28 C29 169.9(3)
C27 C28 C29 C30 -170.5(3)
C28 C29 C30 C31 -74.9(5)
